data_1565495
loop_
_publ_author_name
'Hu, Dong-Cheng'
'Wu, Ya-Jun'
'Sun, Jing'
'Shang, Ke-Xia'
'Yao, Xiao-Qiang'
'Yang, Yun-Xia'
'Liu, Jia-Cheng'

_publ_section_title
;
 Five coordination polymers based on two asymmetric Semi-rigid carboxylate
 organic ligands and N-donor 4, 4&#x2032;-di (1H-imidazol-1-yl)-1,
 1&#x2032;-biphenyl ligand: Solvent-induced synthesis, crystal structures,
 magnetic and dye absorption properties
;
_journal_name_full 'Inorganica Chimica Acta'
_journal_page_first 119356
_journal_paper_doi 10.1016/j.ica.2019.119356
_journal_volume 502
_journal_year 2020
_chemical_formula_moiety 'C86 H60 N12 Ni3 O16, 4(H2 O)'
_chemical_formula_sum 'C86 H68 N12 Ni3 O20'
_chemical_formula_weight 1765.65
_space_group_crystal_system monoclinic
_space_group_IT_number 15
_space_group_name_Hall '-C 2yc'
_space_group_name_H-M_alt 'C 1 2/c 1'
_atom_sites_solution_hydrogens mixed
_audit_creation_method SHELXL-2018/3
_cell_angle_alpha 90
_cell_angle_beta 118.3964(17)
_cell_angle_gamma 90
_cell_formula_units_Z 4
_cell_length_a 36.686(3)
_cell_length_b 10.0855(8)
_cell_length_c 23.4560(18)
_cell_measurement_reflns_used 9972
_cell_measurement_temperature 296(2)
_cell_measurement_theta_max 27.54
_cell_measurement_theta_min 2.35
_cell_volume 7634.4(11)
_computing_cell_refinement 'Bruker SAINT'
_computing_data_collection 'Bruker APEX2'
_computing_data_reduction 'Bruker SAINT'
_computing_structure_refinement 'SHELXL-2018/3 (Sheldrick, 2018)'
_computing_structure_solution 'SHELXL-2018/3 (Sheldrick, 2018)'
_diffrn_ambient_temperature 296(2)
_diffrn_measured_fraction_theta_full 0.997
_diffrn_measured_fraction_theta_max 0.997
_diffrn_measurement_device_type 'Bruker APEX-II CCD'
_diffrn_measurement_method '\f and \w scans'
_diffrn_radiation_type MoK\a
_diffrn_radiation_wavelength 0.71073
_diffrn_reflns_av_R_equivalents 0.0574
_diffrn_reflns_av_unetI/netI 0.0513
_diffrn_reflns_Laue_measured_fraction_full 0.997
_diffrn_reflns_Laue_measured_fraction_max 0.997
_diffrn_reflns_limit_h_max 43
_diffrn_reflns_limit_h_min -43
_diffrn_reflns_limit_k_max 9
_diffrn_reflns_limit_k_min -12
_diffrn_reflns_limit_l_max 27
_diffrn_reflns_limit_l_min -26
_diffrn_reflns_number 24943
_diffrn_reflns_point_group_measured_fraction_full 0.997
_diffrn_reflns_point_group_measured_fraction_max 0.997
_diffrn_reflns_theta_full 25.025
_diffrn_reflns_theta_max 25.025
_diffrn_reflns_theta_min 2.204
_exptl_absorpt_coefficient_mu 0.819
_exptl_absorpt_correction_T_max 0.7456
_exptl_absorpt_correction_T_min 0.6204
_exptl_absorpt_correction_type multi-scan
_exptl_absorpt_process_details sadabs
_exptl_crystal_colour purple
_exptl_crystal_density_diffrn 1.536
_exptl_crystal_description block
_exptl_crystal_F_000 3648
_exptl_crystal_size_max 0.180
_exptl_crystal_size_mid 0.150
_exptl_crystal_size_min 0.090
_refine_diff_density_max 0.842
_refine_diff_density_min -0.522
_refine_diff_density_rms 0.077
_refine_ls_extinction_coef .
_refine_ls_extinction_method none
_refine_ls_goodness_of_fit_ref 1.040
_refine_ls_hydrogen_treatment constr
_refine_ls_matrix_type full
_refine_ls_number_parameters 541
_refine_ls_number_reflns 6712
_refine_ls_number_restraints 0
_refine_ls_restrained_S_all 1.040
_refine_ls_R_factor_all 0.0533
_refine_ls_R_factor_gt 0.0412
_refine_ls_shift/su_max 0.000
_refine_ls_shift/su_mean 0.000
_refine_ls_structure_factor_coef Fsqd
_refine_ls_weighting_details 'w=1/[\s^2^(Fo^2^)+(0.0518P)^2^+16.7124P] where P=(Fo^2^+2Fc^2^)/3'
_refine_ls_weighting_scheme calc
_refine_ls_wR_factor_gt 0.1034
_refine_ls_wR_factor_ref 0.1099
_reflns_Friedel_coverage 0.000
_reflns_Friedel_fraction_full .
_reflns_Friedel_fraction_max .
_reflns_number_gt 5575
_reflns_number_total 6712
_reflns_threshold_expression 'I > 2\s(I)'
_cod_data_source_file ICA-2020-502-119356.cif
_cod_data_source_block 4
_cod_original_cell_volume 7634.3(10)
_cod_original_sg_symbol_H-M 'C 2/c'
_cod_database_code 1565495
_shelx_shelxl_version_number 2018/3
_shelx_space_group_comment
;
The symmetry employed for this shelxl refinement is uniquely defined
by the following loop, which should always be used as a source of
symmetry information in preference to the above space-group names.
They are only intended as comments.
;
_shelx_estimated_absorpt_t_min 0.867
_shelx_estimated_absorpt_t_max 0.930

loop_
_space_group_symop_operation_xyz
'x, y, z'
'-x, y, -z+1/2'
'x+1/2, y+1/2, z'
'-x+1/2, y+1/2, -z+1/2'
'-x, -y, -z'
'x, -y, z-1/2'
'-x+1/2, -y+1/2, -z'
'x+1/2, -y+1/2, z-1/2'

loop_
_atom_site_label
_atom_site_type_symbol
_atom_site_fract_x
_atom_site_fract_y
_atom_site_fract_z
_atom_site_U_iso_or_equiv
_atom_site_adp_type
_atom_site_occupancy
_atom_site_site_symmetry_order
_atom_site_calc_flag
_atom_site_refinement_flags_posn
_atom_site_refinement_flags_adp
_atom_site_refinement_flags_occupancy
_atom_site_disorder_assembly
_atom_site_disorder_group
C1 C 0.03206(8) 0.2187(3) 0.20760(14) 0.0170(6) Uani 1 1 d . . . . .
C2 C 0.04484(8) 0.3300(3) 0.17959(14) 0.0157(6) Uani 1 1 d . . . . .
C3 C 0.06403(8) 0.4408(3) 0.21706(14) 0.0175(6) Uani 1 1 d . . . . .
H3 H 0.067784 0.447064 0.259071 0.021 Uiso 1 1 calc R U . . .
C4 C 0.07766(8) 0.5427(3) 0.19171(14) 0.0157(6) Uani 1 1 d . . . . .
H4 H 0.090609 0.616702 0.216909 0.019 Uiso 1 1 calc R U . . .
C5 C 0.07198(8) 0.5341(3) 0.12940(13) 0.0147(6) Uani 1 1 d . . . . .
C6 C 0.05066(8) 0.4258(3) 0.09007(14) 0.0154(6) Uani 1 1 d . . . . .
C7 C 0.03743(8) 0.3246(3) 0.11535(14) 0.0160(6) Uani 1 1 d . . . . .
H7 H 0.023494 0.252309 0.089531 0.019 Uiso 1 1 calc R U . . .
C8 C 0.10622(9) 0.7400(3) 0.13508(14) 0.0155(6) Uani 1 1 d . . . . .
C9 C 0.14948(8) 0.7399(3) 0.17060(13) 0.0129(6) Uani 1 1 d . . . . .
C10 C 0.08314(9) 0.8531(3) 0.12651(15) 0.0191(7) Uani 1 1 d . . . . .
H10 H 0.054402 0.850190 0.102378 0.023 Uiso 1 1 calc R U . . .
C11 C 0.17285(8) 0.6133(3) 0.17788(13) 0.0138(6) Uani 1 1 d . . . . .
C12 C 0.06046(9) -0.4644(3) 0.36874(14) 0.0197(7) Uani 1 1 d . . . . .
H12 H 0.032955 -0.436886 0.347711 0.024 Uiso 1 1 calc R U . . .
C13 C 0.09120(9) -0.3842(3) 0.36868(14) 0.0167(6) Uani 1 1 d . . . . .
C14 C 0.13218(9) -0.4263(3) 0.39937(14) 0.0202(7) Uani 1 1 d . . . . .
H14 H 0.152834 -0.373008 0.399233 0.024 Uiso 1 1 calc R U . . .
C15 C 0.10404(9) -0.1884(3) 0.31435(14) 0.0207(7) Uani 1 1 d . . . . .
H15 H 0.129687 -0.212460 0.318601 0.025 Uiso 1 1 calc R U . . .
C16 C 0.08206(9) -0.0773(3) 0.28578(15) 0.0202(7) Uani 1 1 d . . . . .
H16 H 0.090423 -0.011109 0.266889 0.024 Uiso 1 1 calc R U . . .
C17 C 0.04571(9) -0.1870(3) 0.31918(14) 0.0173(6) Uani 1 1 d . . . . .
H17 H 0.024534 -0.212437 0.327999 0.021 Uiso 1 1 calc R U . . .
C18 C 0.21892(8) 0.1839(3) 0.31585(13) 0.0139(6) Uani 1 1 d . . . . .
H18 H 0.244482 0.155459 0.321229 0.017 Uiso 1 1 calc R U . . .
C19 C 0.16273(9) 0.2020(3) 0.32685(16) 0.0223(7) Uani 1 1 d . . . . .
H19 H 0.142804 0.189684 0.340173 0.027 Uiso 1 1 calc R U . . .
C20 C 0.16116(9) 0.2887(3) 0.28204(15) 0.0212(7) Uani 1 1 d . . . . .
H20 H 0.139592 0.347726 0.259207 0.025 Uiso 1 1 calc R U . . .
C21 C 0.21514(9) 0.0280(3) 0.39465(14) 0.0160(6) Uani 1 1 d . . . . .
C22 C 0.25107(10) -0.0356(3) 0.40748(17) 0.0292(8) Uani 1 1 d . . . . .
H22 H 0.266640 -0.005714 0.388265 0.035 Uiso 1 1 calc R U . . .
C23 C 0.26458(10) -0.1431(3) 0.44836(16) 0.0253(7) Uani 1 1 d . . . . .
H23 H 0.289081 -0.184730 0.455854 0.030 Uiso 1 1 calc R U . . .
C24 C 0.24300(9) -0.1911(3) 0.47864(14) 0.0172(6) Uani 1 1 d . . . . .
C25 C 0.20672(13) -0.1247(4) 0.4651(2) 0.0426(11) Uani 1 1 d . . . . .
H25 H 0.191085 -0.154090 0.484271 0.051 Uiso 1 1 calc R U . . .
C26 C 0.19290(12) -0.0166(4) 0.4243(2) 0.0417(10) Uani 1 1 d . . . . .
H26 H 0.168559 0.026092 0.416804 0.050 Uiso 1 1 calc R U . . .
C27 C 0.13860(9) 0.3459(3) 0.07473(14) 0.0175(6) Uani 1 1 d . . . . .
H27 H 0.128378 0.431591 0.071202 0.021 Uiso 1 1 calc R U . . .
C28 C 0.12281(9) 0.2525(3) 0.02787(14) 0.0190(7) Uani 1 1 d . . . . .
H28 H 0.100241 0.262050 -0.013229 0.023 Uiso 1 1 calc R U . . .
C29 C 0.17639(8) 0.1715(3) 0.11392(13) 0.0149(6) Uani 1 1 d . . . . .
H29 H 0.196966 0.113797 0.141707 0.018 Uiso 1 1 calc R U . . .
C30 C 0.13929(9) 0.0123(3) 0.02219(13) 0.0159(6) Uani 1 1 d . . . . .
C31 C 0.16745(9) -0.0910(3) 0.04981(14) 0.0188(6) Uani 1 1 d . . . . .
H31 H 0.192033 -0.077508 0.087961 0.023 Uiso 1 1 calc R U . . .
C32 C 0.15864(10) -0.2139(3) 0.02016(14) 0.0212(7) Uani 1 1 d . . . . .
H32 H 0.177380 -0.282945 0.039075 0.025 Uiso 1 1 calc R U . . .
C33 C 0.12216(9) -0.2367(3) -0.03770(14) 0.0178(6) Uani 1 1 d . . . . .
C34 C 0.09535(9) -0.1310(3) -0.06537(16) 0.0246(7) Uani 1 1 d . . . . .
H34 H 0.071399 -0.143021 -0.104612 0.029 Uiso 1 1 calc R U . . .
C35 C 0.10352(9) -0.0076(3) -0.03569(15) 0.0232(7) Uani 1 1 d . . . . .
H35 H 0.084922 0.061751 -0.054762 0.028 Uiso 1 1 calc R U . . .
C36 C 0.11210(9) -0.3697(3) -0.06852(14) 0.0180(6) Uani 1 1 d . . . . .
C37 C 0.14197(9) -0.4519(3) -0.06988(14) 0.0193(6) Uani 1 1 d . . . . .
H37 H 0.169466 -0.424304 -0.049454 0.023 Uiso 1 1 calc R U . . .
C38 C 0.07097(9) -0.4144(3) -0.09969(15) 0.0214(7) Uani 1 1 d . . . . .
H38 H 0.050340 -0.361637 -0.099177 0.026 Uiso 1 1 calc R U . . .
C39 C 0.28409(9) 0.3686(3) 0.26803(13) 0.0136(6) Uani 1 1 d . . . . .
C40 C 0.33074(8) 0.3606(3) 0.30355(13) 0.0130(6) Uani 1 1 d . . . . .
C41 C 0.35392(9) 0.4750(3) 0.31131(13) 0.0154(6) Uani 1 1 d . . . . .
H41 H 0.340561 0.554490 0.293269 0.019 Uiso 1 1 calc R U . . .
C42 C 0.39708(9) 0.4708(3) 0.34604(14) 0.0185(6) Uani 1 1 d . . . . .
H42 H 0.412490 0.547106 0.350692 0.022 Uiso 1 1 calc R U . . .
C43 C 0.02089(9) 0.3249(3) -0.01356(14) 0.0218(7) Uani 1 1 d . . . . .
H43A H 0.035512 0.242841 0.002372 0.033 Uiso 1 1 calc R U . . .
H43B H 0.016628 0.340621 -0.056666 0.033 Uiso 1 1 calc R U . . .
H43C H -0.005430 0.320005 -0.014188 0.033 Uiso 1 1 calc R U . . .
N1 N 0.04560(7) -0.0771(2) 0.28894(11) 0.0171(5) Uani 1 1 d . . . . .
N2 N 0.08057(7) -0.2585(2) 0.33583(11) 0.0160(5) Uani 1 1 d . . . . .
N3 N 0.19625(7) 0.2768(2) 0.27502(11) 0.0144(5) Uani 1 1 d . . . . .
N4 N 0.20005(7) 0.1349(2) 0.34916(12) 0.0166(5) Uani 1 1 d . . . . .
N5 N 0.17215(7) 0.2947(2) 0.12851(11) 0.0139(5) Uani 1 1 d . . . . .
N6 N 0.14680(7) 0.1395(2) 0.05299(11) 0.0144(5) Uani 1 1 d . . . . .
Ni1 Ni 0.20857(2) 0.38368(3) 0.21373(2) 0.01135(11) Uani 1 1 d . . . . .
Ni2 Ni 0.000000 0.06303(5) 0.250000 0.01378(13) Uani 1 2 d S T P . .
O1 O 0.04268(6) 0.2177(2) 0.26720(10) 0.0187(5) Uani 1 1 d . . . . .
O2 O 0.00967(6) 0.1238(2) 0.17139(10) 0.0186(5) Uani 1 1 d . . . . .
O3 O 0.04466(6) 0.4309(2) 0.02784(9) 0.0179(4) Uani 1 1 d . . . . .
O4 O 0.16923(6) 0.52386(19) 0.21281(9) 0.0151(4) Uani 1 1 d . . . . .
O5 O 0.19380(6) 0.5988(2) 0.14973(10) 0.018 Uani 1 1 d . . . . .
O6 O 0.26279(6) 0.2818(2) 0.22726(9) 0.0165(4) Uani 1 1 d . . . . .
O7 O 0.26672(6) 0.4639(2) 0.28042(10) 0.0182(5) Uani 1 1 d . . . . .
O8 O 0.08646(6) 0.62463(19) 0.10128(9) 0.0165(4) Uani 1 1 d . . . . .
O9 O 0.19014(8) 0.6558(3) 0.33433(12) 0.0364(6) Uani 1 1 d . . . . .
H9A H 0.180237 0.598096 0.301478 0.044 Uiso 1 1 d R U . . .
H9B H 0.209037 0.701096 0.328078 0.044 Uiso 1 1 d R U . . .
O10 O 0.99065(9) -0.0109(4) 0.05644(19) 0.0984(16) Uani 1 1 d . . . . .
H10A H 0.994910 0.039058 0.092137 0.118 Uiso 1 1 d R U . . .
H10B H 0.974810 0.032958 0.032737 0.118 Uiso 1 1 d R U . . .

loop_
_atom_site_aniso_label
_atom_site_aniso_U_11
_atom_site_aniso_U_22
_atom_site_aniso_U_33
_atom_site_aniso_U_23
_atom_site_aniso_U_13
_atom_site_aniso_U_12
C1 0.0090(13) 0.0158(16) 0.0205(16) -0.0009(12) 0.0024(12) 0.0030(12)
C2 0.0105(14) 0.0157(15) 0.0161(15) 0.0011(12) 0.0025(12) 0.0019(12)
C3 0.0149(14) 0.0179(16) 0.0173(15) -0.0014(12) 0.0059(13) 0.0008(12)
C4 0.0120(14) 0.0119(15) 0.0185(15) -0.0047(12) 0.0035(12) -0.0037(11)
C5 0.0073(13) 0.0164(15) 0.0167(14) 0.0035(12) 0.0028(12) 0.0018(11)
C6 0.0101(13) 0.0153(15) 0.0165(14) 0.0003(12) 0.0029(12) 0.0030(11)
C7 0.0112(14) 0.0134(15) 0.0176(15) -0.0035(12) 0.0022(12) -0.0009(12)
C8 0.0148(14) 0.0142(15) 0.0145(14) 0.0014(12) 0.0045(12) -0.0020(12)
C9 0.0118(13) 0.0153(15) 0.0101(13) 0.0025(11) 0.0041(11) -0.0001(11)
C10 0.0081(14) 0.0231(17) 0.0209(16) 0.0012(13) 0.0026(12) -0.0004(12)
C11 0.0063(13) 0.0151(15) 0.0120(14) -0.0040(12) -0.0022(11) -0.0045(11)
C12 0.0165(15) 0.0201(17) 0.0206(16) 0.0046(13) 0.0073(13) 0.0044(12)
C13 0.0216(15) 0.0126(15) 0.0125(14) -0.0016(11) 0.0053(12) 0.0018(12)
C14 0.0183(15) 0.0181(16) 0.0202(16) 0.0032(13) 0.0059(13) -0.0016(13)
C15 0.0193(15) 0.0203(17) 0.0223(16) 0.0005(13) 0.0096(13) 0.0010(13)
C16 0.0221(16) 0.0160(16) 0.0217(16) 0.0009(13) 0.0100(14) 0.0008(13)
C17 0.0167(15) 0.0171(16) 0.0165(15) -0.0007(12) 0.0065(13) -0.0007(12)
C18 0.0114(13) 0.0142(15) 0.0141(14) 0.0017(12) 0.0044(12) -0.0004(11)
C19 0.0178(15) 0.0210(17) 0.0318(18) 0.0073(14) 0.0148(14) 0.0060(13)
C20 0.0163(15) 0.0189(17) 0.0289(17) 0.0074(13) 0.0111(14) 0.0083(13)
C21 0.0179(15) 0.0138(15) 0.0143(14) 0.0021(12) 0.0060(12) 0.0016(12)
C22 0.0295(18) 0.031(2) 0.038(2) 0.0169(16) 0.0251(17) 0.0083(15)
C23 0.0210(16) 0.0259(19) 0.0327(18) 0.0159(14) 0.0158(15) 0.0104(14)
C24 0.0200(15) 0.0165(16) 0.0134(14) -0.0004(12) 0.0065(13) 0.0022(12)
C25 0.054(2) 0.044(2) 0.056(3) 0.034(2) 0.047(2) 0.0274(19)
C26 0.046(2) 0.040(2) 0.060(3) 0.032(2) 0.042(2) 0.0296(19)
C27 0.0163(15) 0.0147(16) 0.0158(15) 0.0003(12) 0.0032(13) 0.0038(12)
C28 0.0155(15) 0.0196(17) 0.0134(14) -0.0003(12) 0.0000(12) 0.0043(12)
C29 0.0109(14) 0.0159(16) 0.0125(14) 0.0025(12) 0.0011(12) 0.0006(12)
C30 0.0178(15) 0.0149(16) 0.0135(14) -0.0031(12) 0.0063(12) -0.0032(12)
C31 0.0174(15) 0.0204(17) 0.0109(14) -0.0013(12) 0.0004(12) 0.0003(12)
C32 0.0240(16) 0.0163(16) 0.0184(15) 0.0017(12) 0.0061(13) 0.0034(13)
C33 0.0201(15) 0.0174(16) 0.0158(15) -0.0014(12) 0.0084(13) -0.0039(12)
C34 0.0166(15) 0.0235(18) 0.0205(16) -0.0050(13) -0.0019(13) -0.0021(13)
C35 0.0194(16) 0.0172(17) 0.0228(16) -0.0015(13) 0.0017(14) 0.0022(13)
C36 0.0230(16) 0.0158(16) 0.0134(14) 0.0001(12) 0.0071(13) -0.0033(12)
C37 0.0145(14) 0.0195(17) 0.0185(15) -0.0024(13) 0.0034(13) -0.0034(12)
C38 0.0216(16) 0.0181(17) 0.0248(17) -0.0037(13) 0.0113(14) 0.0000(13)
C39 0.0157(14) 0.0113(15) 0.0114(14) 0.0048(11) 0.0044(12) 0.0027(12)
C40 0.0130(14) 0.0145(15) 0.0093(13) 0.0012(11) 0.0034(11) 0.0014(11)
C41 0.0176(15) 0.0127(15) 0.0150(14) 0.0010(11) 0.0069(12) 0.0015(12)
C42 0.0159(15) 0.0157(16) 0.0222(16) -0.0013(12) 0.0076(13) -0.0035(12)
C43 0.0209(16) 0.0253(18) 0.0129(15) -0.0053(13) 0.0028(13) -0.0046(13)
N1 0.0177(12) 0.0152(13) 0.0154(12) 0.0003(10) 0.0053(10) 0.0000(10)
N2 0.0179(13) 0.0138(13) 0.0145(12) -0.0003(10) 0.0061(10) 0.0012(10)
N3 0.0138(12) 0.0123(13) 0.0144(12) 0.0016(10) 0.0045(10) 0.0012(10)
N4 0.0168(12) 0.0147(13) 0.0191(13) 0.0047(10) 0.0092(11) 0.0041(10)
N5 0.0119(12) 0.0147(13) 0.0111(12) -0.0001(10) 0.0021(10) -0.0008(10)
N6 0.0116(12) 0.0161(13) 0.0124(12) -0.0022(10) 0.0032(10) -0.0011(10)
Ni1 0.00933(19) 0.0105(2) 0.01002(19) 0.00023(14) 0.00116(15) -0.00018(14)
Ni2 0.0142(3) 0.0110(3) 0.0131(3) 0.000 0.0040(2) 0.000
O1 0.0195(11) 0.0163(11) 0.0168(11) 0.0013(9) 0.0059(9) -0.0011(9)
O2 0.0178(11) 0.0157(11) 0.0186(11) -0.0013(9) 0.0057(9) -0.0033(9)
O3 0.0162(10) 0.0199(11) 0.0128(10) -0.0023(8) 0.0029(9) -0.0040(9)
O4 0.0143(10) 0.0111(10) 0.0168(10) 0.0018(8) 0.0049(8) 0.0009(8)
O5 0.014 0.020 0.019 -0.005 0.007 -0.002
O6 0.0114(10) 0.0173(11) 0.0156(10) -0.0035(9) 0.0022(8) -0.0002(8)
O7 0.0110(10) 0.0143(11) 0.0216(11) -0.0030(9) 0.0015(9) 0.0017(8)
O8 0.0149(10) 0.0152(11) 0.0146(10) -0.0020(8) 0.0030(9) -0.0056(8)
O9 0.0424(15) 0.0418(16) 0.0322(14) -0.0096(12) 0.0236(12) -0.0136(12)
O10 0.0393(19) 0.140(4) 0.098(3) -0.078(3) 0.0177(19) 0.002(2)

loop_
_atom_type_symbol
_atom_type_description
_atom_type_scat_dispersion_real
_atom_type_scat_dispersion_imag
_atom_type_scat_source
C C 0.0033 0.0016 'International Tables Vol C Tables 4.2.6.8 and 6.1.1.4'
H H 0.0000 0.0000 'International Tables Vol C Tables 4.2.6.8 and 6.1.1.4'
N N 0.0061 0.0033 'International Tables Vol C Tables 4.2.6.8 and 6.1.1.4'
Ni Ni 0.3393 1.1124 'International Tables Vol C Tables 4.2.6.8 and 6.1.1.4'
O O 0.0106 0.0060 'International Tables Vol C Tables 4.2.6.8 and 6.1.1.4'

loop_
_geom_angle_atom_site_label_1
_geom_angle_atom_site_label_2
_geom_angle_atom_site_label_3
_geom_angle
_geom_angle_site_symmetry_1
_geom_angle_site_symmetry_3
O1 C1 O2 119.4(3) . .
O1 C1 C2 120.0(3) . .
O2 C1 C2 120.5(3) . .
O1 C1 Ni2 59.84(15) . .
O2 C1 Ni2 60.61(15) . .
C2 C1 Ni2 169.1(2) . .
C3 C2 C7 119.6(3) . .
C3 C2 C1 120.0(3) . .
C7 C2 C1 120.4(3) . .
C2 C3 C4 120.0(3) . .
C2 C3 H3 120.0 . .
C4 C3 H3 120.0 . .
C5 C4 C3 120.2(3) . .
C5 C4 H4 119.9 . .
C3 C4 H4 119.9 . .
O8 C5 C4 124.8(3) . .
O8 C5 C6 115.1(2) . .
C4 C5 C6 120.2(3) . .
O3 C6 C7 125.1(3) . .
O3 C6 C5 115.4(3) . .
C7 C6 C5 119.6(3) . .
C6 C7 C2 120.4(3) . .
C6 C7 H7 119.8 . .
C2 C7 H7 119.8 . .
C10 C8 C9 122.2(3) . .
C10 C8 O8 119.2(2) . .
C9 C8 O8 118.2(2) . .
C8 C9 C40 117.7(3) . 4
C8 C9 C11 119.5(2) . .
C40 C9 C11 122.7(2) 4 .
C8 C10 C42 119.6(3) . 4
C8 C10 H10 120.2 . .
C42 C10 H10 120.2 4 .
O5 C11 O4 122.9(3) . .
O5 C11 C9 120.4(3) . .
O4 C11 C9 116.7(2) . .
C38 C12 C13 119.7(3) 6_546 .
C38 C12 H12 120.2 6_546 .
C13 C12 H12 120.2 . .
C12 C13 C14 120.1(3) . .
C12 C13 N2 120.1(3) . .
C14 C13 N2 119.9(3) . .
C37 C14 C13 119.4(3) 6_546 .
C37 C14 H14 120.3 6_546 .
C13 C14 H14 120.3 . .
C16 C15 N2 106.0(3) . .
C16 C15 H15 127.0 . .
N2 C15 H15 127.0 . .
C15 C16 N1 109.8(3) . .
C15 C16 H16 125.1 . .
N1 C16 H16 125.1 . .
N1 C17 N2 111.4(3) . .
N1 C17 H17 124.3 . .
N2 C17 H17 124.3 . .
N3 C18 N4 111.0(2) . .
N3 C18 H18 124.5 . .
N4 C18 H18 124.5 . .
C20 C19 N4 106.2(3) . .
C20 C19 H19 126.9 . .
N4 C19 H19 126.9 . .
C19 C20 N3 110.0(3) . .
C19 C20 H20 125.0 . .
N3 C20 H20 125.0 . .
C22 C21 C26 118.5(3) . .
C22 C21 N4 120.6(3) . .
C26 C21 N4 120.8(3) . .
C21 C22 C23 121.0(3) . .
C21 C22 H22 119.5 . .
C23 C22 H22 119.5 . .
C22 C23 C24 122.1(3) . .
C22 C23 H23 118.9 . .
C24 C23 H23 118.9 . .
C23 C24 C25 115.8(3) . .
C23 C24 C24 122.1(3) . 7_546
C25 C24 C24 122.0(3) . 7_546
C26 C25 C24 122.5(3) . .
C26 C25 H25 118.7 . .
C24 C25 H25 118.7 . .
C21 C26 C25 120.0(3) . .
C21 C26 H26 120.0 . .
C25 C26 H26 120.0 . .
C28 C27 N5 109.5(3) . .
C28 C27 H27 125.2 . .
N5 C27 H27 125.2 . .
C27 C28 N6 106.7(2) . .
C27 C28 H28 126.7 . .
N6 C28 H28 126.7 . .
N5 C29 N6 111.3(2) . .
N5 C29 H29 124.4 . .
N6 C29 H29 124.4 . .
C35 C30 C31 119.7(3) . .
C35 C30 N6 119.4(3) . .
C31 C30 N6 120.9(2) . .
C32 C31 C30 119.5(3) . .
C32 C31 H31 120.2 . .
C30 C31 H31 120.2 . .
C31 C32 C33 121.5(3) . .
C31 C32 H32 119.3 . .
C33 C32 H32 119.3 . .
C34 C33 C32 117.8(3) . .
C34 C33 C36 120.7(3) . .
C32 C33 C36 121.5(3) . .
C33 C34 C35 121.3(3) . .
C33 C34 H34 119.4 . .
C35 C34 H34 119.4 . .
C30 C35 C34 120.1(3) . .
C30 C35 H35 120.0 . .
C34 C35 H35 120.0 . .
C37 C36 C38 117.5(3) . .
C37 C36 C33 122.4(3) . .
C38 C36 C33 120.1(3) . .
C14 C37 C36 122.1(3) 6_545 .
C14 C37 H37 119.0 6_545 .
C36 C37 H37 119.0 . .
C12 C38 C36 121.3(3) 6_545 .
C12 C38 H38 119.4 6_545 .
C36 C38 H38 119.4 . .
O6 C39 O7 120.4(2) . .
O6 C39 C40 121.0(2) . .
O7 C39 C40 118.6(2) . .
O6 C39 Ni1 60.40(14) . .
O7 C39 Ni1 60.03(14) . .
C40 C39 Ni1 178.2(2) . .
C41 C40 C9 120.4(2) . 4_545
C41 C40 C39 119.3(2) . .
C9 C40 C39 120.3(2) 4_545 .
C40 C41 C42 120.3(3) . .
C40 C41 H41 119.9 . .
C42 C41 H41 119.9 . .
C10 C42 C41 119.8(3) 4_545 .
C10 C42 H42 120.1 4_545 .
C41 C42 H42 120.1 . .
O3 C43 H43A 109.5 . .
O3 C43 H43B 109.5 . .
H43A C43 H43B 109.5 . .
O3 C43 H43C 109.5 . .
H43A C43 H43C 109.5 . .
H43B C43 H43C 109.5 . .
C17 N1 C16 105.9(2) . .
C17 N1 Ni2 128.0(2) . .
C16 N1 Ni2 126.0(2) . .
C17 N2 C15 106.8(2) . .
C17 N2 C13 127.0(2) . .
C15 N2 C13 126.1(2) . .
C18 N3 C20 106.1(2) . .
C18 N3 Ni1 128.51(19) . .
C20 N3 Ni1 125.36(19) . .
C18 N4 C19 106.7(2) . .
C18 N4 C21 125.5(2) . .
C19 N4 C21 127.7(2) . .
C29 N5 C27 106.3(2) . .
C29 N5 Ni1 125.05(19) . .
C27 N5 Ni1 128.7(2) . .
C29 N6 C28 106.2(2) . .
C29 N6 C30 127.4(2) . .
C28 N6 C30 126.1(2) . .
N5 Ni1 N3 101.66(10) . .
N5 Ni1 O4 99.72(9) . .
N3 Ni1 O4 88.87(9) . .
N5 Ni1 O7 149.87(9) . .
N3 Ni1 O7 99.59(9) . .
O4 Ni1 O7 101.82(8) . .
N5 Ni1 O6 93.72(8) . .
N3 Ni1 O6 98.43(9) . .
O4 Ni1 O6 163.11(8) . .
O7 Ni1 O6 62.06(8) . .
N5 Ni1 C39 122.89(9) . .
N3 Ni1 C39 100.28(9) . .
O4 Ni1 C39 132.77(9) . .
O7 Ni1 C39 31.10(8) . .
O6 Ni1 C39 30.96(8) . .
N1 Ni2 N1 92.52(14) 2 .
N1 Ni2 O1 92.90(9) 2 2
N1 Ni2 O1 166.53(9) . 2
N1 Ni2 O1 166.53(9) 2 .
N1 Ni2 O1 92.90(9) . .
O1 Ni2 O1 84.57(11) 2 .
N1 Ni2 O2 104.50(9) 2 .
N1 Ni2 O2 98.51(9) . .
O1 Ni2 O2 92.06(8) 2 .
O1 Ni2 O2 62.48(8) . .
N1 Ni2 O2 98.51(9) 2 2
N1 Ni2 O2 104.50(9) . 2
O1 Ni2 O2 62.48(8) 2 2
O1 Ni2 O2 92.05(8) . 2
O2 Ni2 O2 146.52(11) . 2
N1 Ni2 C1 100.15(9) 2 2
N1 Ni2 C1 135.54(10) . 2
O1 Ni2 C1 31.10(9) 2 2
O1 Ni2 C1 84.49(9) . 2
O2 Ni2 C1 118.67(9) . 2
O2 Ni2 C1 31.74(9) 2 2
N1 Ni2 C1 135.54(10) 2 .
N1 Ni2 C1 100.15(9) . .
O1 Ni2 C1 84.49(9) 2 .
O1 Ni2 C1 31.10(9) . .
O2 Ni2 C1 31.73(9) . .
O2 Ni2 C1 118.67(9) 2 .
C1 Ni2 C1 99.88(14) 2 .
C1 O1 Ni2 89.06(17) . .
C1 O2 Ni2 87.65(17) . .
C6 O3 C43 115.7(2) . .
C11 O4 Ni1 102.24(17) . .
C39 O6 Ni1 88.63(16) . .
C39 O7 Ni1 88.87(16) . .
C5 O8 C8 119.7(2) . .
H9A O9 H9B 102.7 . .
H10A O10 H10B 95.1 . .

loop_
_geom_bond_atom_site_label_1
_geom_bond_atom_site_label_2
_geom_bond_distance
_geom_bond_site_symmetry_2
C1 O1 1.260(4) .
C1 O2 1.284(3) .
C1 C2 1.485(4) .
C1 Ni2 2.439(3) .
C2 C3 1.389(4) .
C2 C7 1.399(4) .
C3 C4 1.394(4) .
C3 H3 0.9300 .
C4 C5 1.377(4) .
C4 H4 0.9300 .
C5 O8 1.373(3) .
C5 C6 1.403(4) .
C6 O3 1.370(3) .
C6 C7 1.380(4) .
C7 H7 0.9300 .
C8 C10 1.378(4) .
C8 C9 1.398(4) .
C8 O8 1.400(3) .
C9 C40 1.399(4) 4
C9 C11 1.501(4) .
C10 C42 1.381(4) 4
C10 H10 0.9300 .
C11 O5 1.237(3) .
C11 O4 1.267(3) .
C12 C38 1.386(4) 6_546
C12 C13 1.388(4) .
C12 H12 0.9300 .
C13 C14 1.389(4) .
C13 N2 1.437(4) .
C14 C37 1.383(4) 6_546
C14 H14 0.9300 .
C15 C16 1.357(4) .
C15 N2 1.381(4) .
C15 H15 0.9300 .
C16 N1 1.374(4) .
C16 H16 0.9300 .
C17 N1 1.316(4) .
C17 N2 1.354(4) .
C17 H17 0.9300 .
C18 N3 1.315(4) .
C18 N4 1.360(4) .
C18 H18 0.9300 .
C19 C20 1.347(4) .
C19 N4 1.387(4) .
C19 H19 0.9300 .
C20 N3 1.378(4) .
C20 H20 0.9300 .
C21 C22 1.364(4) .
C21 C26 1.375(4) .
C21 N4 1.430(4) .
C22 C23 1.374(4) .
C22 H22 0.9300 .
C23 C24 1.379(4) .
C23 H23 0.9300 .
C24 C25 1.386(5) .
C24 C24 1.479(6) 7_546
C25 C26 1.378(5) .
C25 H25 0.9300 .
C26 H26 0.9300 .
C27 C28 1.351(4) .
C27 N5 1.377(4) .
C27 H27 0.9300 .
C28 N6 1.388(4) .
C28 H28 0.9300 .
C29 N5 1.318(4) .
C29 N6 1.360(4) .
C29 H29 0.9300 .
C30 C35 1.382(4) .
C30 C31 1.392(4) .
C30 N6 1.433(4) .
C31 C32 1.382(4) .
C31 H31 0.9300 .
C32 C33 1.399(4) .
C32 H32 0.9300 .
C33 C34 1.384(4) .
C33 C36 1.485(4) .
C34 C35 1.387(4) .
C34 H34 0.9300 .
C35 H35 0.9300 .
C36 C37 1.387(4) .
C36 C38 1.402(4) .
C37 H37 0.9300 .
C38 H38 0.9300 .
C39 O6 1.257(3) .
C39 O7 1.262(3) .
C39 C40 1.508(4) .
C39 Ni1 2.442(3) .
C40 C41 1.393(4) .
C41 C42 1.395(4) .
C41 H41 0.9300 .
C42 H42 0.9300 .
C43 O3 1.429(4) .
C43 H43A 0.9600 .
C43 H43B 0.9600 .
C43 H43C 0.9600 .
N1 Ni2 2.044(2) .
N3 Ni1 2.013(2) .
N5 Ni1 2.012(2) .
Ni1 O4 2.0131(19) .
Ni1 O7 2.1163(19) .
Ni1 O6 2.1243(19) .
Ni2 O1 2.109(2) 2
Ni2 O1 2.109(2) .
Ni2 O2 2.127(2) .
Ni2 O2 2.127(2) 2
O9 H9A 0.8931 .
O9 H9B 0.8989 .
O10 H10A 0.9248 .
O10 H10B 0.7316 .

loop_
_geom_torsion_atom_site_label_1
_geom_torsion_atom_site_label_2
_geom_torsion_atom_site_label_3
_geom_torsion_atom_site_label_4
_geom_torsion
_geom_torsion_site_symmetry_1
_geom_torsion_site_symmetry_2
_geom_torsion_site_symmetry_3
_geom_torsion_site_symmetry_4
O1 C1 C2 C3 -8.0(4) . . . .
O2 C1 C2 C3 171.0(3) . . . .
Ni2 C1 C2 C3 78.2(12) . . . .
O1 C1 C2 C7 172.5(3) . . . .
O2 C1 C2 C7 -8.5(4) . . . .
Ni2 C1 C2 C7 -101.4(11) . . . .
C7 C2 C3 C4 -3.3(4) . . . .
C1 C2 C3 C4 177.2(3) . . . .
C2 C3 C4 C5 0.3(4) . . . .
C3 C4 C5 O8 -175.8(2) . . . .
C3 C4 C5 C6 3.1(4) . . . .
O8 C5 C6 O3 -4.7(4) . . . .
C4 C5 C6 O3 176.3(2) . . . .
O8 C5 C6 C7 175.5(2) . . . .
C4 C5 C6 C7 -3.5(4) . . . .
O3 C6 C7 C2 -179.3(3) . . . .
C5 C6 C7 C2 0.5(4) . . . .
C3 C2 C7 C6 2.8(4) . . . .
C1 C2 C7 C6 -177.6(3) . . . .
C10 C8 C9 C40 -1.6(4) . . . 4
O8 C8 C9 C40 171.0(2) . . . 4
C10 C8 C9 C11 -179.7(3) . . . .
O8 C8 C9 C11 -7.1(4) . . . .
C9 C8 C10 C42 -0.4(5) . . . 4
O8 C8 C10 C42 -172.9(3) . . . 4
C8 C9 C11 O5 109.4(3) . . . .
C40 C9 C11 O5 -68.6(4) 4 . . .
C8 C9 C11 O4 -69.4(3) . . . .
C40 C9 C11 O4 112.6(3) 4 . . .
C38 C12 C13 C14 0.9(4) 6_546 . . .
C38 C12 C13 N2 179.7(3) 6_546 . . .
C12 C13 C14 C37 -0.3(4) . . . 6_546
N2 C13 C14 C37 -179.2(3) . . . 6_546
N2 C15 C16 N1 -0.1(3) . . . .
N4 C19 C20 N3 0.7(4) . . . .
C26 C21 C22 C23 0.9(5) . . . .
N4 C21 C22 C23 -176.3(3) . . . .
C21 C22 C23 C24 -0.5(6) . . . .
C22 C23 C24 C25 0.2(5) . . . .
C22 C23 C24 C24 178.4(4) . . . 7_546
C23 C24 C25 C26 -0.4(6) . . . .
C24 C24 C25 C26 -178.6(4) 7_546 . . .
C22 C21 C26 C25 -1.0(6) . . . .
N4 C21 C26 C25 176.2(4) . . . .
C24 C25 C26 C21 0.8(7) . . . .
N5 C27 C28 N6 0.5(3) . . . .
C35 C30 C31 C32 -2.2(4) . . . .
N6 C30 C31 C32 177.7(3) . . . .
C30 C31 C32 C33 0.8(5) . . . .
C31 C32 C33 C34 1.4(5) . . . .
C31 C32 C33 C36 -178.1(3) . . . .
C32 C33 C34 C35 -2.3(5) . . . .
C36 C33 C34 C35 177.3(3) . . . .
C31 C30 C35 C34 1.4(5) . . . .
N6 C30 C35 C34 -178.5(3) . . . .
C33 C34 C35 C30 0.9(5) . . . .
C34 C33 C36 C37 141.6(3) . . . .
C32 C33 C36 C37 -38.9(4) . . . .
C34 C33 C36 C38 -36.1(4) . . . .
C32 C33 C36 C38 143.4(3) . . . .
C38 C36 C37 C14 0.1(4) . . . 6_545
C33 C36 C37 C14 -177.7(3) . . . 6_545
C37 C36 C38 C12 -0.6(5) . . . 6_545
C33 C36 C38 C12 177.2(3) . . . 6_545
O6 C39 C40 C41 136.7(3) . . . .
O7 C39 C40 C41 -43.9(4) . . . .
O6 C39 C40 C9 -44.4(4) . . . 4_545
O7 C39 C40 C9 135.1(3) . . . 4_545
C9 C40 C41 C42 -1.2(4) 4_545 . . .
C39 C40 C41 C42 177.7(3) . . . .
C40 C41 C42 C10 -0.8(4) . . . 4_545
N2 C17 N1 C16 0.0(3) . . . .
N2 C17 N1 Ni2 177.28(18) . . . .
C15 C16 N1 C17 0.1(3) . . . .
C15 C16 N1 Ni2 -177.3(2) . . . .
N1 C17 N2 C15 -0.1(3) . . . .
N1 C17 N2 C13 -179.3(2) . . . .
C16 C15 N2 C17 0.2(3) . . . .
C16 C15 N2 C13 179.3(3) . . . .
C12 C13 N2 C17 20.4(4) . . . .
C14 C13 N2 C17 -160.7(3) . . . .
C12 C13 N2 C15 -158.6(3) . . . .
C14 C13 N2 C15 20.3(4) . . . .
N4 C18 N3 C20 -0.1(3) . . . .
N4 C18 N3 Ni1 179.84(18) . . . .
C19 C20 N3 C18 -0.4(4) . . . .
C19 C20 N3 Ni1 179.7(2) . . . .
N3 C18 N4 C19 0.5(3) . . . .
N3 C18 N4 C21 176.3(3) . . . .
C20 C19 N4 C18 -0.7(3) . . . .
C20 C19 N4 C21 -176.4(3) . . . .
C22 C21 N4 C18 -0.8(5) . . . .
C26 C21 N4 C18 -178.0(3) . . . .
C22 C21 N4 C19 174.2(3) . . . .
C26 C21 N4 C19 -3.0(5) . . . .
N6 C29 N5 C27 -0.5(3) . . . .
N6 C29 N5 Ni1 179.30(17) . . . .
C28 C27 N5 C29 0.0(3) . . . .
C28 C27 N5 Ni1 -179.8(2) . . . .
N5 C29 N6 C28 0.8(3) . . . .
N5 C29 N6 C30 -174.4(3) . . . .
C27 C28 N6 C29 -0.8(3) . . . .
C27 C28 N6 C30 174.5(3) . . . .
C35 C30 N6 C29 168.9(3) . . . .
C31 C30 N6 C29 -11.0(4) . . . .
C35 C30 N6 C28 -5.4(4) . . . .
C31 C30 N6 C28 174.7(3) . . . .
O2 C1 O1 Ni2 -11.6(3) . . . .
C2 C1 O1 Ni2 167.4(2) . . . .
O1 C1 O2 Ni2 11.5(3) . . . .
C2 C1 O2 Ni2 -167.5(2) . . . .
C7 C6 O3 C43 3.4(4) . . . .
C5 C6 O3 C43 -176.5(2) . . . .
O5 C11 O4 Ni1 5.5(3) . . . .
C9 C11 O4 Ni1 -175.74(19) . . . .
O7 C39 O6 Ni1 -0.8(3) . . . .
C40 C39 O6 Ni1 178.6(2) . . . .
O6 C39 O7 Ni1 0.8(3) . . . .
C40 C39 O7 Ni1 -178.6(2) . . . .
C4 C5 O8 C8 -4.4(4) . . . .
C6 C5 O8 C8 176.6(2) . . . .
C10 C8 O8 C5 -92.1(3) . . . .
C9 C8 O8 C5 95.1(3) . . . .
